data_7225992
loop_
_publ_author_name
'Ochoa, Mar\'ia Eugenia'
'Aguilar-Granda, Andr\'es'
'Ramirez-Montes, Pedro I.'
'Barba, Victor'
'L\'opez, Yliana'
'Santillan, Rosa'
'Farf\'an, Norberto'

_publ_section_title
;
 Designed synthesis of &#x201C;L&#x201D; shaped 17-halo-aryl-ethynyl
 steroids
;
_journal_issue 36
_journal_name_full CrystEngComm
_journal_page_first 6830
_journal_paper_doi 10.1039/C6CE01056C
_journal_volume 18
_journal_year 2016
_chemical_absolute_configuration rm
_chemical_formula_sum 'C26 H25 Br F2 O2'
_chemical_formula_weight 487.37
_space_group_IT_number 19
_symmetry_cell_setting orthorhombic
_symmetry_Int_Tables_number 19
_symmetry_space_group_name_Hall 'P 2ac 2ab'
_symmetry_space_group_name_H-M 'P 21 21 21'
_atom_sites_solution_hydrogens mixed
_audit_conform_dict_location ftp://ftp.iucr.org/pub/cif_core.dic
_audit_conform_dict_name cif_core.dic
_audit_conform_dict_version 2.4.3
_audit_creation_date 2016-02-17T16:42:29-00:00
_audit_creation_method 'WinGX routine CIF_UPDATE'
_audit_update_record
;
2016-03-10 deposited with the CCDC.
2016-07-13 downloaded from the CCDC.
;
_cell_angle_alpha 90
_cell_angle_beta 90
_cell_angle_gamma 90
_cell_formula_units_Z 4
_cell_length_a 7.36240(10)
_cell_length_b 16.7118(3)
_cell_length_c 20.7142(4)
_cell_measurement_reflns_used 45395
_cell_measurement_temperature 173(2)
_cell_measurement_theta_max 27.48
_cell_measurement_theta_min 2.91
_cell_measurement_wavelength 0.71073
_cell_volume 2548.65(8)
_computing_cell_refinement 'HKL Scalepack (Otwinowski & Minor 1997)'
_computing_data_collection 'Collect (Bruker AXS BV, 1997-2004)'
_computing_data_reduction 'HKL Denzo and Scalepack (Otwinowski & Minor 1997)'
_computing_molecular_graphics 'ORTEP-3 for Windows (Farrugia, 2012)'
_computing_publication_material 'WinGX publication routines (Farrugia, 2012)'
_computing_structure_refinement 'SHELXL-2014/7 (Sheldrick, 2014)'
_computing_structure_solution 'SHELXS-2013 (Sheldrick, 2008)'
_diffrn_ambient_temperature 173(2)
_diffrn_detector 'CCD plate'
_diffrn_detector_area_resol_mean 9
_diffrn_measured_fraction_theta_full 0.994
_diffrn_measured_fraction_theta_max 0.994
_diffrn_measurement_device '95mm CCD camera on \k-goniostat'
_diffrn_measurement_device_type KappaCCD
_diffrn_measurement_method 'CCD rotation images, thick slices'
_diffrn_orient_matrix_UB_11 -0.090987
_diffrn_orient_matrix_UB_12 -0.026028
_diffrn_orient_matrix_UB_13 -0.029048
_diffrn_orient_matrix_UB_21 0.016331
_diffrn_orient_matrix_UB_22 0.044051
_diffrn_orient_matrix_UB_23 -0.032153
_diffrn_orient_matrix_UB_31 0.099515
_diffrn_orient_matrix_UB_32 -0.031027
_diffrn_orient_matrix_UB_33 -0.021283
_diffrn_radiation_monochromator 'horizonally mounted graphite crystal'
_diffrn_radiation_probe x-ray
_diffrn_radiation_type MoK\a
_diffrn_radiation_wavelength 0.71073
_diffrn_reflns_av_R_equivalents 0.066
_diffrn_reflns_av_unetI/netI 0.0274
_diffrn_reflns_Laue_measured_fraction_full 0.994
_diffrn_reflns_Laue_measured_fraction_max 0.994
_diffrn_reflns_limit_h_max 9
_diffrn_reflns_limit_h_min -9
_diffrn_reflns_limit_k_max 21
_diffrn_reflns_limit_k_min -21
_diffrn_reflns_limit_l_max 26
_diffrn_reflns_limit_l_min -26
_diffrn_reflns_number 5796
_diffrn_reflns_point_group_measured_fraction_full 0.995
_diffrn_reflns_point_group_measured_fraction_max 0.992
_diffrn_reflns_reduction_process
;
        Scaled and merged with Sortav
        R.H. Blessing, (1987) Cryst. Rev. 1, 3-58
        R.H. Blessing, (1989) J. Appl. Cryst. 22, 396-397
;
_diffrn_reflns_theta_full 25.242
_diffrn_reflns_theta_max 27.468
_diffrn_reflns_theta_min 3.192
_diffrn_source 'Enraf Nonius FR590'
_exptl_absorpt_coefficient_mu 1.645
_exptl_absorpt_correction_T_max 0.6852
_exptl_absorpt_correction_T_min 0.5847
_exptl_absorpt_correction_type multi-scan
_exptl_absorpt_process_details
;
[c.f. r.h. blessing, acta cryst. (1995), a51, 33-38]
;
_exptl_crystal_colour colourless
_exptl_crystal_density_diffrn 1.27
_exptl_crystal_density_method 'not measured'
_exptl_crystal_description plate
_exptl_crystal_F_000 1000
_exptl_crystal_size_max 0.2
_exptl_crystal_size_mid 0.06
_exptl_crystal_size_min 0.03
_platon_squeeze_details
;
;
_refine_diff_density_max 0.762
_refine_diff_density_min -0.816
_refine_diff_density_rms 0.061
_refine_ls_abs_structure_details
;
 Flack x determined using 1928 quotients [(I+)-(I-)]/[(I+)+(I-)]
 (Parsons, Flack and Wagner, Acta Cryst. B69 (2013) 249-259).
;
_refine_ls_abs_structure_Flack -0.005(3)
_refine_ls_extinction_method none
_refine_ls_goodness_of_fit_ref 1.056
_refine_ls_hydrogen_treatment constr
_refine_ls_matrix_type full
_refine_ls_number_constraints 0
_refine_ls_number_parameters 299
_refine_ls_number_reflns 5796
_refine_ls_number_restraints 0
_refine_ls_restrained_S_all 1.056
_refine_ls_R_factor_all 0.053
_refine_ls_R_factor_gt 0.0435
_refine_ls_shift/su_max 0.001
_refine_ls_shift/su_mean 0
_refine_ls_structure_factor_coef Fsqd
_refine_ls_weighting_details 'w=1/[\s^2^(Fo^2^)+(0.0633P)^2^+1.0937P] where P=(Fo^2^+2Fc^2^)/3'
_refine_ls_weighting_scheme calc
_refine_ls_wR_factor_gt 0.1105
_refine_ls_wR_factor_ref 0.1156
_reflns_Friedel_coverage 0.758
_reflns_Friedel_fraction_full 0.996
_reflns_Friedel_fraction_max 0.99
_reflns_number_gt 5087
_reflns_number_total 5796
_reflns_threshold_expression 'I > 2\s(I)'
_cod_data_source_file c6ce01056c2.cif
_cod_data_source_block san749
_cod_depositor_comments 'Adding full bibliography for 7225988--7225998.cif.'
_cod_database_code 7225992

loop_
_symmetry_equiv_pos_as_xyz
'x, y, z'
'-x+1/2, -y, z+1/2'
'x+1/2, -y+1/2, -z'
'-x, y+1/2, -z+1/2'

loop_
_atom_site_label
_atom_site_type_symbol
_atom_site_fract_x
_atom_site_fract_y
_atom_site_fract_z
_atom_site_U_iso_or_equiv
_atom_site_adp_type
_atom_site_occupancy
_atom_site_site_symmetry_order
_atom_site_calc_flag
_atom_site_refinement_flags_posn
_atom_site_refinement_flags_adp
_atom_site_refinement_flags_occupancy
_atom_site_disorder_assembly
_atom_site_disorder_group
C13 C 0.7514(5) 0.58999(18) 0.62901(15) 0.0268(6) Uani 1 1 d . . . . .
C7 C 0.9989(4) 0.4045(2) 0.70412(17) 0.0326(7) Uani 1 1 d . . . . .
H7A H 1.1231 0.4203 0.691 0.039 Uiso 1 1 calc R U . . .
H7B H 0.9578 0.3608 0.6753 0.039 Uiso 1 1 calc R U . . .
C4 C 0.7897(5) 0.31667(19) 0.85625(15) 0.0286(6) Uani 1 1 d . . . . .
H4 H 0.8937 0.2932 0.8757 0.034 Uiso 1 1 calc R U . . .
C3 C 0.6221(4) 0.3026(2) 0.88240(15) 0.0279(6) Uani 1 1 d . . . . .
C2 C 0.4697(5) 0.3382(2) 0.85519(19) 0.0343(8) Uani 1 1 d . . . . .
H2 H 0.3528 0.33 0.8735 0.041 Uiso 1 1 calc R U . . .
C18 C 0.8106(6) 0.6560(2) 0.67623(17) 0.0369(8) Uani 1 1 d . . . . .
H18A H 0.9362 0.6716 0.6669 0.055 Uiso 1 1 calc R U . . .
H18B H 0.7308 0.7025 0.6713 0.055 Uiso 1 1 calc R U . . .
H18C H 0.8026 0.6358 0.7206 0.055 Uiso 1 1 calc R U . . .
C1 C 0.4909(5) 0.3856(2) 0.80107(19) 0.0366(8) Uani 1 1 d . . . . .
H1 H 0.3863 0.4092 0.7821 0.044 Uiso 1 1 calc R U . . .
C14 C 0.8763(4) 0.5162(2) 0.63203(17) 0.0290(7) Uani 1 1 d . . . . .
H14 H 0.8275 0.4766 0.6003 0.035 Uiso 1 1 calc R U . . .
C17 C 0.7929(5) 0.61883(19) 0.55910(15) 0.0291(7) Uani 1 1 d . . . . .
C12 C 0.5559(5) 0.5648(2) 0.64287(18) 0.0349(8) Uani 1 1 d . . . . .
H12A H 0.5119 0.5297 0.6077 0.042 Uiso 1 1 calc R U . . .
H12B H 0.4772 0.6129 0.6442 0.042 Uiso 1 1 calc R U . . .
C8 C 0.8714(4) 0.4758(2) 0.69811(16) 0.0270(7) Uani 1 1 d . . . . .
H8 H 0.906 0.5162 0.7315 0.032 Uiso 1 1 calc R U . . .
C15 C 1.0582(5) 0.5459(2) 0.6050(2) 0.0384(8) Uani 1 1 d . . . . .
H15A H 1.1271 0.5015 0.585 0.046 Uiso 1 1 calc R U . . .
H15B H 1.1332 0.5703 0.6394 0.046 Uiso 1 1 calc R U . . .
C20 C 0.7022(5) 0.5679(2) 0.51083(17) 0.0355(8) Uani 1 1 d . . . . .
C10 C 0.6594(4) 0.4002(2) 0.77330(16) 0.0282(7) Uani 1 1 d . . . . .
C6 C 1.0001(5) 0.3754(2) 0.77395(18) 0.0344(8) Uani 1 1 d . . . . .
H6B H 1.0655 0.3237 0.7762 0.041 Uiso 1 1 calc R U . . .
H6C H 1.0675 0.4144 0.8008 0.041 Uiso 1 1 calc R U . . .
C5 C 0.8118(4) 0.36462(19) 0.80172(15) 0.0272(7) Uani 1 1 d . . . . .
C9 C 0.6741(4) 0.4487(2) 0.71122(18) 0.0294(7) Uani 1 1 d . . . . .
H9 H 0.6398 0.4119 0.6751 0.035 Uiso 1 1 calc R U . . .
C11 C 0.5432(5) 0.5199(2) 0.70799(19) 0.0378(8) Uani 1 1 d . . . . .
H11A H 0.5714 0.5575 0.7435 0.045 Uiso 1 1 calc R U . . .
H11B H 0.4174 0.5006 0.7142 0.045 Uiso 1 1 calc R U . . .
C21 C 0.6298(6) 0.5272(2) 0.47167(18) 0.0407(9) Uani 1 1 d . . . . .
C16 C 1.0032(5) 0.6092(2) 0.55376(18) 0.0345(8) Uani 1 1 d . . . . .
H16A H 1.0375 0.5909 0.51 0.041 Uiso 1 1 calc R U . . .
H16B H 1.0645 0.6608 0.5625 0.041 Uiso 1 1 calc R U . . .
F1 F 0.6111(8) 0.2967(3) 0.3279(2) 0.0615(16) Uani 0.545(6) 1 d . . P A 1
F2 F 0.2799(8) 0.5490(3) 0.4401(3) 0.0736(19) Uani 0.545(6) 1 d . . P A 1
F1B F 0.0687(9) 0.4308(5) 0.3767(4) 0.077(2) Uani 0.455(6) 1 d . . P A 2
F2B F 0.8010(8) 0.4242(5) 0.3935(4) 0.072(2) Uani 0.455(6) 1 d . . P A 2
C1A C 0.5345(6) 0.4770(2) 0.42674(18) 0.0384(8) Uani 1 1 d . . . . .
C6A C 0.3503(7) 0.4841(3) 0.4165(2) 0.0532(11) Uani 1 1 d . . . . .
C5A C 0.2570(6) 0.4343(3) 0.3747(2) 0.0542(11) Uani 1 1 d . . . . .
C4A C 0.3470(6) 0.3749(2) 0.34246(19) 0.0420(9) Uani 1 1 d . . . . .
C3A C 0.5298(7) 0.3659(3) 0.3519(2) 0.0492(10) Uani 1 1 d . . . . .
C2A C 0.6226(6) 0.4161(3) 0.3921(2) 0.0515(11) Uani 1 1 d . . . . .
O3 O 0.6098(3) 0.25271(15) 0.93565(11) 0.0312(5) Uani 1 1 d . . . . .
H3 H 0.5007 0.2489 0.9471 0.047 Uiso 1 1 calc R U . . .
O17 O 0.7367(3) 0.70042(13) 0.54983(11) 0.0315(5) Uani 1 1 d . . . . .
H17 H 0.7653 0.7154 0.5125 0.047 Uiso 1 1 calc R U . . .
Br1 Br 0.22433(8) 0.30580(3) 0.28624(2) 0.0666(2) Uani 1 1 d . . . . .
H2A H 0.7525 0.4127 0.3962 0.08 Uiso 0.545(6) 1 d . U P A 1
H5A H 0.1284 0.4401 0.3712 0.08 Uiso 0.545(6) 1 d . U P A 1
H3A H 0.5949 0.3203 0.3324 0.08 Uiso 0.455(6) 1 d . U P A 2
H6A H 0.2859 0.5264 0.44 0.08 Uiso 0.455(6) 1 d . U P A 2

loop_
_atom_site_aniso_label
_atom_site_aniso_U_11
_atom_site_aniso_U_22
_atom_site_aniso_U_33
_atom_site_aniso_U_23
_atom_site_aniso_U_13
_atom_site_aniso_U_12
C13 0.0272(16) 0.0255(14) 0.0279(14) 0.0019(11) -0.0014(13) 0.0000(13)
C7 0.0236(16) 0.0356(17) 0.0386(19) 0.0057(15) 0.0039(14) 0.0069(13)
C4 0.0270(15) 0.0282(15) 0.0305(15) 0.0004(13) -0.0054(13) 0.0027(13)
C3 0.0312(16) 0.0246(15) 0.0280(15) -0.0013(13) -0.0018(12) -0.0005(14)
C2 0.0230(16) 0.0358(18) 0.044(2) 0.0082(15) 0.0029(14) -0.0006(14)
C18 0.048(2) 0.0303(17) 0.0330(18) -0.0019(14) -0.0013(16) -0.0013(16)
C1 0.0243(17) 0.041(2) 0.045(2) 0.0124(16) -0.0024(15) 0.0030(14)
C14 0.0244(16) 0.0283(16) 0.0343(17) 0.0024(14) 0.0016(13) -0.0010(13)
C17 0.0326(17) 0.0267(15) 0.0282(15) 0.0021(12) 0.0031(14) 0.0001(13)
C12 0.0232(16) 0.044(2) 0.0379(19) 0.0145(16) 0.0012(14) 0.0013(15)
C8 0.0215(15) 0.0289(16) 0.0308(17) 0.0005(13) -0.0011(12) -0.0016(13)
C15 0.0245(17) 0.042(2) 0.049(2) 0.0108(17) 0.0086(16) 0.0035(15)
C20 0.041(2) 0.0335(17) 0.0324(17) 0.0045(14) 0.0002(15) -0.0013(16)
C10 0.0234(15) 0.0293(16) 0.0319(17) 0.0028(13) -0.0013(12) -0.0008(12)
C6 0.0233(16) 0.0388(19) 0.041(2) 0.0091(16) 0.0006(14) 0.0045(14)
C5 0.0257(16) 0.0279(15) 0.0281(16) -0.0008(12) -0.0006(12) 0.0001(12)
C9 0.0228(15) 0.0313(16) 0.0340(16) 0.0059(14) 0.0030(13) -0.0002(12)
C11 0.0240(16) 0.044(2) 0.045(2) 0.0157(17) 0.0070(15) 0.0048(15)
C21 0.052(2) 0.038(2) 0.0315(18) 0.0050(15) -0.0031(17) -0.0078(18)
C16 0.0319(18) 0.0351(19) 0.0365(18) 0.0040(15) 0.0085(15) -0.0015(14)
F1 0.076(4) 0.051(3) 0.057(3) -0.021(2) -0.005(2) 0.018(3)
F2 0.061(3) 0.075(4) 0.085(4) -0.042(3) -0.014(3) 0.028(3)
F1B 0.038(3) 0.087(5) 0.107(6) -0.027(4) -0.014(3) 0.002(3)
F2B 0.039(3) 0.091(5) 0.086(5) -0.027(4) 0.002(3) 0.005(3)
C1A 0.049(2) 0.0348(19) 0.0318(18) 0.0004(15) -0.0015(16) -0.0075(17)
C6A 0.060(3) 0.043(2) 0.056(3) -0.014(2) -0.016(2) 0.012(2)
C5A 0.043(2) 0.057(3) 0.063(3) -0.017(2) -0.011(2) 0.007(2)
C4A 0.056(2) 0.037(2) 0.0338(18) -0.0060(15) -0.0052(17) -0.0090(18)
C3A 0.057(3) 0.052(3) 0.039(2) -0.0147(19) 0.0040(19) 0.008(2)
C2A 0.038(2) 0.071(3) 0.046(2) -0.009(2) 0.0055(18) -0.005(2)
O3 0.0309(12) 0.0333(13) 0.0295(12) 0.0037(10) -0.0014(10) -0.0009(10)
O17 0.0369(12) 0.0261(11) 0.0315(11) 0.0045(9) 0.0077(10) 0.0024(11)
Br1 0.0856(4) 0.0496(3) 0.0645(3) -0.0170(2) -0.0272(3) -0.0052(2)

loop_
_atom_type_symbol
_atom_type_description
_atom_type_scat_dispersion_real
_atom_type_scat_dispersion_imag
_atom_type_scat_source
C C 0.0033 0.0016 'International Tables Vol C Tables 4.2.6.8 and 6.1.1.4'
H H 0 0 'International Tables Vol C Tables 4.2.6.8 and 6.1.1.4'
O O 0.0106 0.006 'International Tables Vol C Tables 4.2.6.8 and 6.1.1.4'
F F 0.0171 0.0103 'International Tables Vol C Tables 4.2.6.8 and 6.1.1.4'
Br Br -0.2901 2.4595 'International Tables Vol C Tables 4.2.6.8 and 6.1.1.4'

loop_
_geom_angle_atom_site_label_1
_geom_angle_atom_site_label_2
_geom_angle_atom_site_label_3
_geom_angle
C12 C13 C18 110.2(3)
C12 C13 C14 109.6(3)
C18 C13 C14 112.3(3)
C12 C13 C17 116.4(3)
C18 C13 C17 108.3(3)
C14 C13 C17 99.7(3)
C8 C7 C6 109.3(3)
C8 C7 H7A 109.8
C6 C7 H7A 109.8
C8 C7 H7B 109.8
C6 C7 H7B 109.8
H7A C7 H7B 108.3
C3 C4 C5 121.7(3)
C3 C4 H4 119.2
C5 C4 H4 119.2
C4 C3 O3 118.6(3)
C4 C3 C2 119.6(3)
O3 C3 C2 121.8(3)
C1 C2 C3 118.9(3)
C1 C2 H2 120.6
C3 C2 H2 120.6
C13 C18 H18A 109.5
C13 C18 H18B 109.5
H18A C18 H18B 109.5
C13 C18 H18C 109.5
H18A C18 H18C 109.5
H18B C18 H18C 109.5
C2 C1 C10 122.5(3)
C2 C1 H1 118.7
C10 C1 H1 118.7
C8 C14 C15 119.4(3)
C8 C14 C13 112.1(3)
C15 C14 C13 104.3(3)
C8 C14 H14 106.8
C15 C14 H14 106.8
C13 C14 H14 106.8
O17 C17 C20 109.1(3)
O17 C17 C13 111.2(3)
C20 C17 C13 111.3(3)
O17 C17 C16 112.0(3)
C20 C17 C16 110.0(3)
C13 C17 C16 103.2(3)
C13 C12 C11 110.8(3)
C13 C12 H12A 109.5
C11 C12 H12A 109.5
C13 C12 H12B 109.5
C11 C12 H12B 109.5
H12A C12 H12B 108.1
C7 C8 C14 113.9(3)
C7 C8 C9 109.6(3)
C14 C8 C9 108.0(3)
C7 C8 H8 108.4
C14 C8 H8 108.4
C9 C8 H8 108.4
C14 C15 C16 104.0(3)
C14 C15 H15A 110.9
C16 C15 H15A 110.9
C14 C15 H15B 110.9
C16 C15 H15B 110.9
H15A C15 H15B 109
C21 C20 C17 179.6(4)
C1 C10 C5 117.9(3)
C1 C10 C9 120.4(3)
C5 C10 C9 121.6(3)
C5 C6 C7 113.2(3)
C5 C6 H6B 108.9
C7 C6 H6B 108.9
C5 C6 H6C 108.9
C7 C6 H6C 108.9
H6B C6 H6C 107.8
C4 C5 C10 119.4(3)
C4 C5 C6 118.9(3)
C10 C5 C6 121.6(3)
C10 C9 C11 113.9(3)
C10 C9 C8 111.8(3)
C11 C9 C8 110.8(3)
C10 C9 H9 106.6
C11 C9 H9 106.6
C8 C9 H9 106.6
C9 C11 C12 112.2(3)
C9 C11 H11A 109.2
C12 C11 H11A 109.2
C9 C11 H11B 109.2
C12 C11 H11B 109.2
H11A C11 H11B 107.9
C20 C21 C1A 176.9(4)
C15 C16 C17 106.3(3)
C15 C16 H16A 110.5
C17 C16 H16A 110.5
C15 C16 H16B 110.5
C17 C16 H16B 110.5
H16A C16 H16B 108.7
C6A C1A C2A 116.0(4)
C6A C1A C21 122.1(4)
C2A C1A C21 121.9(4)
F2 C6A C1A 114.0(5)
F2 C6A C5A 122.7(5)
C1A C6A C5A 122.3(4)
C1A C6A H6A 117.4(4)
C5A C6A H6A 120.3(5)
C4A C5A C6A 120.1(4)
C4A C5A F1B 117.9(5)
C6A C5A F1B 120.2(5)
C4A C5A H5A 121.2(4)
C6A C5A H5A 118.6(4)
C3A C4A C5A 119.1(4)
C3A C4A Br1 119.7(3)
C5A C4A Br1 121.2(3)
C2A C3A C4A 120.8(4)
C2A C3A F1 120.8(5)
C4A C3A F1 117.6(4)
C2A C3A H3A 118.7(5)
C4A C3A H3A 120.4(4)
F2B C2A C3A 125.1(5)
F2B C2A C1A 111.9(5)
C3A C2A C1A 121.7(4)
C3A C2A H2A 121.1(5)
C1A C2A H2A 117.2(4)
C3 O3 H3 109.5
C17 O17 H17 109.5

loop_
_geom_bond_atom_site_label_1
_geom_bond_atom_site_label_2
_geom_bond_distance
C13 C12 1.527(5)
C13 C18 1.537(5)
C13 C14 1.540(5)
C13 C17 1.557(4)
C7 C8 1.522(5)
C7 C6 1.526(5)
C7 H7A 0.99
C7 H7B 0.99
C4 C3 1.368(5)
C4 C5 1.394(4)
C4 H4 0.95
C3 O3 1.385(4)
C3 C2 1.390(5)
C2 C1 1.382(5)
C2 H2 0.95
C18 H18A 0.98
C18 H18B 0.98
C18 H18C 0.98
C1 C10 1.389(5)
C1 H1 0.95
C14 C8 1.527(5)
C14 C15 1.534(5)
C14 H14 1
C17 O17 1.438(4)
C17 C20 1.473(5)
C17 C16 1.560(5)
C12 C11 1.546(5)
C12 H12A 0.99
C12 H12B 0.99
C8 C9 1.546(4)
C8 H8 1
C15 C16 1.552(5)
C15 H15A 0.99
C15 H15B 0.99
C20 C21 1.185(5)
C10 C5 1.400(5)
C10 C9 1.524(5)
C6 C5 1.511(5)
C6 H6B 0.99
C6 H6C 0.99
C9 C11 1.533(5)
C9 H9 1
C11 H11A 0.99
C11 H11B 0.99
C21 C1A 1.436(6)
C16 H16A 0.99
C16 H16B 0.99
F1 C3A 1.394(6)
F2 C6A 1.298(6)
F1B C5A 1.388(8)
F2B C2A 1.320(8)
C1A C6A 1.378(7)
C1A C2A 1.404(6)
C6A C5A 1.382(6)
C6A H6A 0.982(5)
C5A C4A 1.368(6)
C5A H5A 0.955(5)
C4A C3A 1.368(7)
C4A Br1 1.872(4)
C3A C2A 1.366(6)
C3A H3A 0.986(4)
C2A H2A 0.962(4)
O3 H3 0.84
O17 H17 0.84

loop_
_geom_hbond_atom_site_label_D
_geom_hbond_atom_site_label_H
_geom_hbond_atom_site_label_A
_geom_hbond_distance_DH
_geom_hbond_distance_HA
_geom_hbond_distance_DA
_geom_hbond_angle_DHA
_geom_hbond_site_symmetry_A
C2 H2 F2 0.95 2.64 3.167(7) 115.8 2_565
C16 H16A F2 0.99 2.4 3.272(7) 146.2 1_655
O3 H3 O17 0.84 1.93 2.714(3) 155.2 4_646
O17 H17 O3 0.84 1.91 2.736(3) 165.7 2_664
C2 H2 F2 0.95 2.64 3.167(7) 115.8 2_565
C16 H16A F2 0.99 2.4 3.272(7) 146.2 1_655
O3 H3 O17 0.84 1.93 2.714(3) 155.2 4_646
O17 H17 O3 0.84 1.91 2.736(3) 165.7 2_664

loop_
_geom_torsion_atom_site_label_1
_geom_torsion_atom_site_label_2
_geom_torsion_atom_site_label_3
_geom_torsion_atom_site_label_4
_geom_torsion
C5 C4 C3 O3 178.4(3)
C5 C4 C3 C2 -1.5(5)
C4 C3 C2 C1 1.6(5)
O3 C3 C2 C1 -178.3(3)
C3 C2 C1 C10 -1.0(6)
C12 C13 C14 C8 -59.8(4)
C18 C13 C14 C8 63.0(4)
C17 C13 C14 C8 177.5(3)
C12 C13 C14 C15 169.6(3)
C18 C13 C14 C15 -67.6(4)
C17 C13 C14 C15 46.9(3)
C12 C13 C17 O17 79.9(4)
C18 C13 C17 O17 -44.9(4)
C14 C13 C17 O17 -162.4(3)
C12 C13 C17 C20 -41.9(4)
C18 C13 C17 C20 -166.7(3)
C14 C13 C17 C20 75.8(3)
C12 C13 C17 C16 -159.9(3)
C18 C13 C17 C16 75.3(3)
C14 C13 C17 C16 -42.2(3)
C18 C13 C12 C11 -69.1(4)
C14 C13 C12 C11 54.9(4)
C17 C13 C12 C11 167.0(3)
C6 C7 C8 C14 173.1(3)
C6 C7 C8 C9 -65.7(4)
C15 C14 C8 C7 -55.3(4)
C13 C14 C8 C7 -177.6(3)
C15 C14 C8 C9 -177.3(3)
C13 C14 C8 C9 60.3(4)
C8 C14 C15 C16 -159.0(3)
C13 C14 C15 C16 -32.9(4)
C2 C1 C10 C5 0.3(6)
C2 C1 C10 C9 176.2(3)
C8 C7 C6 C5 48.8(4)
C3 C4 C5 C10 0.8(5)
C3 C4 C5 C6 -177.9(3)
C1 C10 C5 C4 -0.1(5)
C9 C10 C5 C4 -176.0(3)
C1 C10 C5 C6 178.5(3)
C9 C10 C5 C6 2.7(5)
C7 C6 C5 C4 160.8(3)
C7 C6 C5 C10 -17.9(5)
C1 C10 C9 C11 39.0(5)
C5 C10 C9 C11 -145.2(3)
C1 C10 C9 C8 165.6(3)
C5 C10 C9 C8 -18.6(5)
C7 C8 C9 C10 49.7(4)
C14 C8 C9 C10 174.3(3)
C7 C8 C9 C11 177.9(3)
C14 C8 C9 C11 -57.5(4)
C10 C9 C11 C12 -177.1(3)
C8 C9 C11 C12 55.8(4)
C13 C12 C11 C9 -54.4(4)
C14 C15 C16 C17 5.7(4)
O17 C17 C16 C15 142.7(3)
C20 C17 C16 C15 -95.9(3)
C13 C17 C16 C15 23.0(4)
C2A C1A C6A F2 -168.6(5)
C21 C1A C6A F2 13.3(7)
C2A C1A C6A C5A 0.1(7)
C21 C1A C6A C5A -178.0(4)
F2 C6A C5A C4A 168.5(6)
C1A C6A C5A C4A 0.8(8)
C1A C6A C5A F1B 165.1(6)
C6A C5A C4A C3A -0.4(7)
F1B C5A C4A C3A -165.0(6)
C6A C5A C4A Br1 179.3(4)
F1B C5A C4A Br1 14.7(8)
C5A C4A C3A C2A -0.9(7)
Br1 C4A C3A C2A 179.3(4)
C5A C4A C3A F1 168.6(5)
Br1 C4A C3A F1 -11.1(6)
C4A C3A C2A F2B -164.0(6)
C4A C3A C2A C1A 1.9(8)
F1 C3A C2A C1A -167.3(5)
C6A C1A C2A F2B 166.2(6)
C21 C1A C2A F2B -15.7(7)
C6A C1A C2A C3A -1.4(7)
C21 C1A C2A C3A 176.7(4)

loop_
_platon_squeeze_void_nr
_platon_squeeze_void_average_x
_platon_squeeze_void_average_y
_platon_squeeze_void_average_z
_platon_squeeze_void_volume
_platon_squeeze_void_count_electrons
_platon_squeeze_void_content
1 -0.033 0.250 0.500 231 21 ' '
2 -0.048 0.750 0.000 231 21 ' '
